data_7202371
loop_
_publ_author_name
'Kuroda, Reiko'
'Sato, Tomohiro'
'Imai, Yoshitane'

_publ_section_title
;
 Varied charge-transfer complex crystals formed between diols and
 benzoquinone in the solid and solution states
;
_journal_issue 12
_journal_name_full CrystEngComm
_journal_page_first 1881
_journal_paper_doi 10.1039/b811141c
_journal_volume 10
_journal_year 2008
_chemical_formula_sum 'C53 H41 O5'
_chemical_formula_weight 757.86
_chemical_name_systematic
;
?
;
_space_group_IT_number 14
_symmetry_cell_setting monoclinic
_symmetry_space_group_name_Hall '-P 2ybc'
_symmetry_space_group_name_H-M 'P 1 21/c 1'
_atom_sites_solution_hydrogens geom
_atom_sites_solution_primary direct
_atom_sites_solution_secondary difmap
_audit_creation_method SHELXL-97
_cell_angle_alpha 90.00
_cell_angle_beta 109.3320(10)
_cell_angle_gamma 90.00
_cell_formula_units_Z 4
_cell_length_a 20.684(2)
_cell_length_b 10.3021(10)
_cell_length_c 19.5142(10)
_cell_measurement_reflns_used 4949
_cell_measurement_temperature 120(2)
_cell_measurement_theta_max 27.46
_cell_measurement_theta_min 2.11
_cell_volume 3923.8(6)
_computing_cell_refinement 'Rigaku Rapid Software'
_computing_data_collection 'Rigaku Rapid Software'
_computing_data_reduction 'Rigaku Rapid Software'
_computing_structure_refinement 'SHELXL-97 (Sheldrick, 1997)'
_computing_structure_solution 'SHELXS-97 (Sheldrick, 1997)'
_diffrn_ambient_temperature 120(2)
_diffrn_measured_fraction_theta_full 0.993
_diffrn_measured_fraction_theta_max 0.993
_diffrn_measurement_device_type 'Rigaku Rapid'
_diffrn_measurement_method \w-scan
_diffrn_radiation_monochromator graphite
_diffrn_radiation_source 'fine-focus sealed tube'
_diffrn_radiation_type MoK\a
_diffrn_radiation_wavelength 0.71073
_diffrn_reflns_av_R_equivalents 0.0449
_diffrn_reflns_av_sigmaI/netI 0.0916
_diffrn_reflns_limit_h_max 26
_diffrn_reflns_limit_h_min -26
_diffrn_reflns_limit_k_max 12
_diffrn_reflns_limit_k_min -13
_diffrn_reflns_limit_l_max 25
_diffrn_reflns_limit_l_min -25
_diffrn_reflns_number 15475
_diffrn_reflns_theta_full 27.46
_diffrn_reflns_theta_max 27.46
_diffrn_reflns_theta_min 2.11
_exptl_absorpt_coefficient_mu 0.081
_exptl_absorpt_correction_T_max 0.9879
_exptl_absorpt_correction_T_min 0.9698
_exptl_absorpt_correction_type none
_exptl_crystal_colour 'dark red'
_exptl_crystal_density_diffrn 1.283
_exptl_crystal_density_method 'not measured'
_exptl_crystal_description prism
_exptl_crystal_F_000 1596
_exptl_crystal_size_max 0.38
_exptl_crystal_size_mid 0.25
_exptl_crystal_size_min 0.15
_refine_diff_density_max 0.239
_refine_diff_density_min -0.424
_refine_diff_density_rms 0.049
_refine_ls_extinction_method none
_refine_ls_goodness_of_fit_ref 0.906
_refine_ls_hydrogen_treatment constr
_refine_ls_matrix_type full
_refine_ls_number_parameters 526
_refine_ls_number_reflns 8922
_refine_ls_number_restraints 0
_refine_ls_restrained_S_all 0.906
_refine_ls_R_factor_all 0.1041
_refine_ls_R_factor_gt 0.0484
_refine_ls_shift/su_max 0.000
_refine_ls_shift/su_mean 0.000
_refine_ls_structure_factor_coef Fsqd
_refine_ls_weighting_details 'calc w=1/[\s^2^(Fo^2^)+(0.0452P)^2^+0.0000P] where P=(Fo^2^+2Fc^2^)/3'
_refine_ls_weighting_scheme calc
_refine_ls_wR_factor_gt 0.0947
_refine_ls_wR_factor_ref 0.1068
_reflns_number_gt 4949
_reflns_number_total 8922
_reflns_threshold_expression >2sigma(I)
_cod_data_source_file B811141C.txt
_cod_data_source_block kuroda81
_cod_depositor_comments
;
The following automatic conversions were performed:
'_symmetry_cell_setting' value 'Monoclinic' changed to 'monoclinic'
according to '/home/saulius/struct/CIF-dictionaries/cif_core.dic'
dictionary named 'cif_core.dic' version 2.4.1 from 2010-06-29.

Automatic conversion script
Id: cif_fix_enum 1527 2010-12-29 10:47:43Z saulius 
;
_cod_original_sg_symbol_H-M P2(1)/c
_cod_database_code 7202371

loop_
_symmetry_equiv_pos_as_xyz
'x, y, z'
'-x, y+1/2, -z+1/2'
'-x, -y, -z'
'x, -y-1/2, z-1/2'

loop_
_atom_site_label
_atom_site_type_symbol
_atom_site_fract_x
_atom_site_fract_y
_atom_site_fract_z
_atom_site_U_iso_or_equiv
_atom_site_adp_type
_atom_site_occupancy
_atom_site_symmetry_multiplicity
_atom_site_calc_flag
_atom_site_refinement_flags
_atom_site_disorder_assembly
_atom_site_disorder_group
C1 C 0.36230(9) -0.51267(18) 0.09315(9) 0.0169(4) Uani 1 1 d . . .
C2 C 0.34399(10) -0.62255(18) 0.05095(9) 0.0194(4) Uani 1 1 d . . .
C3 C 0.35736(10) -0.74841(18) 0.08197(10) 0.0205(4) Uani 1 1 d . . .
H3 H 0.3443 -0.8231 0.0520 0.025 Uiso 1 1 calc R . .
C4 C 0.38906(10) -0.76182(18) 0.15500(10) 0.0212(4) Uani 1 1 d . . .
H4 H 0.3980 -0.8463 0.1754 0.025 Uiso 1 1 calc R . .
C5 C 0.44139(10) -0.66489(19) 0.27699(10) 0.0223(4) Uani 1 1 d . . .
H5 H 0.4499 -0.7489 0.2982 0.027 Uiso 1 1 calc R . .
C6 C 0.46060(10) -0.5578(2) 0.32021(10) 0.0258(5) Uani 1 1 d . . .
H6 H 0.4821 -0.5677 0.3711 0.031 Uiso 1 1 calc R . .
C7 C 0.44862(10) -0.43235(19) 0.28949(10) 0.0232(4) Uani 1 1 d . . .
H7 H 0.4624 -0.3582 0.3198 0.028 Uiso 1 1 calc R . .
C8 C 0.41720(10) -0.41706(19) 0.21627(10) 0.0200(4) Uani 1 1 d . . .
H8 H 0.4095 -0.3320 0.1964 0.024 Uiso 1 1 calc R . .
C9 C 0.39588(9) -0.52562(18) 0.16957(9) 0.0166(4) Uani 1 1 d . . .
C10 C 0.40884(9) -0.65229(18) 0.20080(9) 0.0184(4) Uani 1 1 d . . .
C11 C 0.34779(10) -0.38148(18) 0.05842(9) 0.0178(4) Uani 1 1 d . . .
C12 C 0.28460(10) -0.32402(19) 0.04330(9) 0.0203(4) Uani 1 1 d . . .
C13 C 0.27033(11) -0.20024(19) 0.01105(10) 0.0241(4) Uani 1 1 d . . .
H13 H 0.2266 -0.1620 0.0025 0.029 Uiso 1 1 calc R . .
C14 C 0.31924(11) -0.13567(19) -0.00782(9) 0.0243(4) Uani 1 1 d . . .
H14 H 0.3095 -0.0518 -0.0289 0.029 Uiso 1 1 calc R . .
C15 C 0.43456(11) -0.13089(19) -0.02074(10) 0.0258(5) Uani 1 1 d . . .
H15 H 0.4248 -0.0493 -0.0446 0.031 Uiso 1 1 calc R . .
C16 C 0.49662(11) -0.1881(2) -0.01029(10) 0.0280(5) Uani 1 1 d . . .
H16 H 0.5293 -0.1470 -0.0277 0.034 Uiso 1 1 calc R . .
C17 C 0.51222(11) -0.3074(2) 0.02600(10) 0.0275(5) Uani 1 1 d . . .
H17 H 0.5560 -0.3456 0.0343 0.033 Uiso 1 1 calc R . .
C18 C 0.46476(10) -0.36911(19) 0.04950(10) 0.0214(4) Uani 1 1 d . . .
H18 H 0.4761 -0.4501 0.0738 0.026 Uiso 1 1 calc R . .
C19 C 0.39933(10) -0.31480(18) 0.03827(9) 0.0175(4) Uani 1 1 d . . .
C20 C 0.38435(10) -0.19144(19) 0.00350(9) 0.0207(4) Uani 1 1 d . . .
C21 C 0.25129(9) -0.62804(18) 0.18777(9) 0.0194(4) Uani 1 1 d . . .
C22 C 0.25897(10) -0.75598(19) 0.22335(10) 0.0219(4) Uani 1 1 d . . .
H22 H 0.2494 -0.8322 0.1943 0.026 Uiso 1 1 calc R . .
C23 C 0.27900(10) -0.76684(19) 0.29522(10) 0.0237(4) Uani 1 1 d . . .
H23 H 0.2834 -0.8504 0.3169 0.028 Uiso 1 1 calc R . .
C24 C 0.29436(10) -0.65085(19) 0.34129(10) 0.0238(4) Uani 1 1 d . . .
C25 C 0.28827(11) -0.52319(19) 0.30649(10) 0.0246(5) Uani 1 1 d . . .
H25 H 0.2990 -0.4472 0.3357 0.030 Uiso 1 1 calc R . .
C26 C 0.26800(10) -0.51257(19) 0.23469(10) 0.0225(4) Uani 1 1 d . . .
H26 H 0.2642 -0.4289 0.2132 0.027 Uiso 1 1 calc R . .
O2 O 0.31241(7) -0.60741(12) -0.02198(6) 0.0250(3) Uani 1 1 d . . .
H2 H 0.3114 -0.6790 -0.0429 0.038 Uiso 1 1 calc R . .
O12 O 0.23117(7) -0.38209(14) 0.05848(8) 0.0294(3) Uani 1 1 d . . .
H12 H 0.2421 -0.4583 0.0730 0.044 Uiso 1 1 calc R . .
O21 O 0.23144(7) -0.61873(13) 0.12116(6) 0.0238(3) Uani 1 1 d . . .
O24 O 0.31219(8) -0.66003(13) 0.40826(7) 0.0315(4) Uani 1 1 d . . .
C31 C 0.05057(11) -0.4060(2) 0.01987(10) 0.0267(5) Uani 1 1 d . . .
C32 C -0.01465(11) -0.3779(2) 0.02176(10) 0.0288(5) Uani 1 1 d . . .
H32 H -0.0247 -0.2943 0.0362 0.035 Uiso 1 1 calc R . .
C36 C 0.06484(11) -0.5269(2) -0.00232(10) 0.0283(5) Uani 1 1 d . . .
H36 H 0.1092 -0.5448 -0.0043 0.034 Uiso 1 1 calc R . .
O31 O 0.09838(9) -0.30867(18) 0.04213(10) 0.0527(5) Uani 1 1 d . . .
H31 H 0.1343 -0.3305 0.0339 0.079 Uiso 1 1 calc R . .
C41 C 0.27189(10) -0.13529(18) 0.27376(10) 0.0218(4) Uani 1 1 d . . .
C42 C 0.28310(11) -0.11546(18) 0.20742(10) 0.0250(4) Uani 1 1 d . . .
H42 H 0.2456 -0.1209 0.1634 0.030 Uiso 1 1 calc R . .
C43 C 0.34787(11) -0.08810(19) 0.20505(11) 0.0298(5) Uani 1 1 d . . .
H43 H 0.3545 -0.0760 0.1596 0.036 Uiso 1 1 calc R . .
C44 C 0.40290(12) -0.0783(2) 0.26862(13) 0.0336(5) Uani 1 1 d . . .
H44 H 0.4472 -0.0575 0.2671 0.040 Uiso 1 1 calc R . .
C45 C 0.39298(11) -0.09904(19) 0.33442(12) 0.0317(5) Uani 1 1 d . . .
H45 H 0.4308 -0.0940 0.3782 0.038 Uiso 1 1 calc R . .
C46 C 0.32848(11) -0.1270(2) 0.33699(11) 0.0273(5) Uani 1 1 d . . .
H46 H 0.3226 -0.1408 0.3827 0.033 Uiso 1 1 calc R . .
C47 C 0.20250(10) -0.16402(18) 0.27727(10) 0.0228(4) Uani 1 1 d . . .
C48 C 0.15147(11) -0.21722(19) 0.21834(11) 0.0280(5) Uani 1 1 d . . .
H48 H 0.1612 -0.2369 0.1752 0.034 Uiso 1 1 calc R . .
C49 C 0.08667(11) -0.2420(2) 0.22148(12) 0.0358(5) Uani 1 1 d . . .
H49 H 0.0522 -0.2770 0.1804 0.043 Uiso 1 1 calc R . .
C50 C 0.07209(12) -0.2157(2) 0.28443(13) 0.0384(6) Uani 1 1 d . . .
H50 H 0.0280 -0.2340 0.2871 0.046 Uiso 1 1 calc R . .
C51 C 0.12224(12) -0.1628(2) 0.34310(13) 0.0385(6) Uani 1 1 d . . .
H51 H 0.1123 -0.1442 0.3863 0.046 Uiso 1 1 calc R . .
C52 C 0.18677(11) -0.1363(2) 0.34012(11) 0.0297(5) Uani 1 1 d . . .
H52 H 0.2206 -0.0991 0.3810 0.036 Uiso 1 1 calc R . .
C61 C 0.11308(10) -0.62326(19) 0.38485(10) 0.0242(4) Uani 1 1 d . . .
C62 C 0.07177(11) -0.5184(2) 0.38900(11) 0.0302(5) Uani 1 1 d . . .
H62 H 0.0411 -0.4820 0.3457 0.036 Uiso 1 1 calc R . .
C63 C 0.07493(12) -0.4668(2) 0.45572(12) 0.0347(5) Uani 1 1 d . . .
H63 H 0.0463 -0.3959 0.4578 0.042 Uiso 1 1 calc R . .
C64 C 0.11960(12) -0.5183(2) 0.51898(12) 0.0349(5) Uani 1 1 d . . .
H64 H 0.1221 -0.4825 0.5647 0.042 Uiso 1 1 calc R . .
C65 C 0.16055(12) -0.6217(2) 0.51558(11) 0.0351(5) Uani 1 1 d . . .
H65 H 0.1913 -0.6572 0.5591 0.042 Uiso 1 1 calc R . .
C66 C 0.15738(11) -0.6748(2) 0.44922(11) 0.0297(5) Uani 1 1 d . . .
H66 H 0.1856 -0.7467 0.4477 0.036 Uiso 1 1 calc R . .
C67 C 0.10826(10) -0.6781(2) 0.31266(10) 0.0244(4) Uani 1 1 d . . .
C68 C 0.10042(11) -0.5950(2) 0.25377(10) 0.0273(5) Uani 1 1 d . . .
H68 H 0.1011 -0.5037 0.2608 0.033 Uiso 1 1 calc R . .
C69 C 0.09167(11) -0.6447(2) 0.18534(11) 0.0317(5) Uani 1 1 d . . .
H69 H 0.0863 -0.5875 0.1457 0.038 Uiso 1 1 calc R . .
C70 C 0.09080(11) -0.7774(2) 0.17471(11) 0.0325(5) Uani 1 1 d . . .
H70 H 0.0843 -0.8113 0.1276 0.039 Uiso 1 1 calc R . .
C71 C 0.09943(11) -0.8611(2) 0.23268(11) 0.0306(5) Uani 1 1 d . . .
H71 H 0.0992 -0.9523 0.2255 0.037 Uiso 1 1 calc R . .
C72 C 0.10835(11) -0.8112(2) 0.30118(11) 0.0280(5) Uani 1 1 d . . .
H72 H 0.1146 -0.8689 0.3409 0.034 Uiso 1 1 calc R . .

loop_
_atom_site_aniso_label
_atom_site_aniso_U_11
_atom_site_aniso_U_22
_atom_site_aniso_U_33
_atom_site_aniso_U_23
_atom_site_aniso_U_13
_atom_site_aniso_U_12
C1 0.0147(10) 0.0184(10) 0.0181(9) 0.0026(8) 0.0063(8) 0.0000(8)
C2 0.0197(10) 0.0225(11) 0.0164(9) 0.0018(8) 0.0066(8) -0.0003(8)
C3 0.0265(11) 0.0135(10) 0.0230(10) -0.0042(8) 0.0101(9) -0.0037(8)
C4 0.0233(11) 0.0150(10) 0.0265(10) 0.0048(8) 0.0097(9) 0.0024(8)
C5 0.0229(11) 0.0221(11) 0.0217(10) 0.0065(9) 0.0069(8) 0.0024(8)
C6 0.0238(11) 0.0350(13) 0.0166(9) 0.0044(9) 0.0039(8) 0.0016(9)
C7 0.0220(11) 0.0238(11) 0.0224(10) -0.0050(9) 0.0056(8) -0.0034(9)
C8 0.0200(11) 0.0180(10) 0.0230(9) 0.0015(8) 0.0082(8) 0.0008(8)
C9 0.0152(10) 0.0187(10) 0.0177(9) 0.0016(8) 0.0079(8) 0.0003(8)
C10 0.0157(10) 0.0199(11) 0.0207(9) 0.0038(8) 0.0076(8) 0.0024(8)
C11 0.0234(11) 0.0149(10) 0.0144(8) -0.0012(8) 0.0053(8) -0.0013(8)
C12 0.0217(11) 0.0202(11) 0.0181(9) 0.0013(8) 0.0053(8) -0.0022(8)
C13 0.0249(12) 0.0228(11) 0.0215(10) 0.0031(9) 0.0033(9) 0.0059(9)
C14 0.0373(13) 0.0161(11) 0.0166(9) 0.0032(8) 0.0051(9) -0.0006(9)
C15 0.0416(13) 0.0180(11) 0.0177(9) 0.0004(8) 0.0096(9) -0.0100(10)
C16 0.0376(13) 0.0267(12) 0.0248(10) -0.0063(9) 0.0171(10) -0.0142(10)
C17 0.0258(12) 0.0318(13) 0.0278(11) -0.0083(10) 0.0125(9) -0.0066(9)
C18 0.0269(11) 0.0168(10) 0.0211(9) 0.0010(8) 0.0085(8) -0.0009(9)
C19 0.0235(11) 0.0159(10) 0.0128(8) -0.0027(8) 0.0058(8) -0.0032(8)
C20 0.0298(12) 0.0195(11) 0.0115(8) -0.0041(8) 0.0051(8) -0.0062(9)
C21 0.0160(10) 0.0230(11) 0.0199(9) 0.0011(8) 0.0071(8) -0.0017(8)
C22 0.0263(11) 0.0173(10) 0.0220(10) -0.0029(8) 0.0080(9) -0.0013(8)
C23 0.0292(12) 0.0191(11) 0.0243(10) 0.0036(8) 0.0111(9) -0.0007(9)
C24 0.0269(12) 0.0240(12) 0.0213(10) 0.0001(8) 0.0091(9) 0.0003(9)
C25 0.0311(12) 0.0166(11) 0.0267(11) -0.0024(8) 0.0103(9) -0.0015(9)
C26 0.0244(11) 0.0175(11) 0.0265(11) 0.0043(8) 0.0096(9) 0.0003(8)
O2 0.0348(9) 0.0217(8) 0.0163(6) -0.0015(6) 0.0054(6) -0.0001(6)
O12 0.0210(8) 0.0271(8) 0.0410(8) 0.0117(7) 0.0117(7) 0.0036(6)
O21 0.0231(8) 0.0287(8) 0.0190(7) 0.0015(6) 0.0060(6) -0.0024(6)
O24 0.0493(10) 0.0253(8) 0.0192(7) 0.0018(6) 0.0103(7) -0.0010(7)
C31 0.0252(12) 0.0298(13) 0.0231(10) 0.0038(9) 0.0053(9) -0.0041(9)
C32 0.0299(12) 0.0290(12) 0.0278(11) 0.0010(10) 0.0099(9) 0.0071(10)
C36 0.0227(12) 0.0371(13) 0.0271(11) 0.0053(10) 0.0109(9) 0.0062(10)
O31 0.0445(11) 0.0531(12) 0.0626(12) -0.0025(10) 0.0207(10) -0.0022(9)
C41 0.0241(11) 0.0152(10) 0.0250(10) 0.0012(8) 0.0068(8) 0.0025(8)
C42 0.0296(12) 0.0196(11) 0.0251(10) -0.0020(9) 0.0081(9) -0.0004(9)
C43 0.0369(14) 0.0204(12) 0.0383(12) -0.0007(9) 0.0210(11) 0.0005(9)
C44 0.0257(12) 0.0205(12) 0.0573(15) 0.0027(11) 0.0172(11) -0.0009(9)
C45 0.0236(12) 0.0271(13) 0.0369(12) 0.0063(10) 0.0001(10) -0.0012(9)
C46 0.0264(12) 0.0247(12) 0.0270(10) 0.0051(9) 0.0037(9) -0.0015(9)
C47 0.0223(11) 0.0169(11) 0.0271(10) 0.0051(8) 0.0055(9) 0.0028(8)
C48 0.0270(12) 0.0229(12) 0.0316(11) 0.0012(9) 0.0061(10) 0.0015(9)
C49 0.0255(13) 0.0287(13) 0.0453(14) 0.0045(11) 0.0010(11) -0.0023(10)
C50 0.0272(13) 0.0325(14) 0.0575(15) 0.0117(12) 0.0166(12) 0.0018(10)
C51 0.0410(15) 0.0403(15) 0.0417(13) 0.0111(11) 0.0239(12) 0.0064(11)
C52 0.0301(12) 0.0319(12) 0.0266(10) 0.0038(10) 0.0089(9) 0.0030(10)
C61 0.0217(11) 0.0237(11) 0.0278(10) 0.0035(9) 0.0090(9) -0.0032(9)
C62 0.0292(13) 0.0295(13) 0.0287(11) 0.0013(10) 0.0051(9) 0.0024(10)
C63 0.0356(14) 0.0303(13) 0.0386(13) -0.0054(10) 0.0128(11) 0.0010(10)
C64 0.0417(15) 0.0340(14) 0.0299(12) -0.0039(10) 0.0132(11) -0.0083(11)
C65 0.0382(14) 0.0389(14) 0.0245(11) 0.0088(10) 0.0054(10) -0.0027(11)
C66 0.0268(12) 0.0293(12) 0.0335(12) 0.0050(10) 0.0109(10) 0.0027(10)
C67 0.0187(11) 0.0290(12) 0.0254(10) 0.0049(9) 0.0070(9) 0.0022(9)
C68 0.0269(12) 0.0232(12) 0.0322(11) 0.0031(9) 0.0102(9) 0.0014(9)
C69 0.0303(13) 0.0391(14) 0.0269(11) 0.0087(10) 0.0108(9) 0.0018(10)
C70 0.0248(12) 0.0448(15) 0.0300(11) -0.0048(11) 0.0119(10) 0.0016(10)
C71 0.0245(12) 0.0292(12) 0.0397(12) -0.0053(10) 0.0127(10) 0.0016(10)
C72 0.0258(12) 0.0279(12) 0.0318(11) 0.0056(9) 0.0117(9) 0.0042(9)

loop_
_atom_type_symbol
_atom_type_description
_atom_type_scat_dispersion_real
_atom_type_scat_dispersion_imag
_atom_type_scat_source
C C 0.0033 0.0016 'International Tables Vol C Tables 4.2.6.8 and 6.1.1.4'
H H 0.0000 0.0000 'International Tables Vol C Tables 4.2.6.8 and 6.1.1.4'
O O 0.0106 0.0060 'International Tables Vol C Tables 4.2.6.8 and 6.1.1.4'

loop_
_geom_angle_atom_site_label_1
_geom_angle_atom_site_label_2
_geom_angle_atom_site_label_3
_geom_angle
_geom_angle_site_symmetry_1
_geom_angle_site_symmetry_3
_geom_angle_publ_flag
C2 C1 C9 119.35(16) . . ?
C2 C1 C11 119.81(16) . . ?
C9 C1 C11 120.83(16) . . ?
O2 C2 C1 118.15(16) . . ?
O2 C2 C3 120.52(16) . . ?
C1 C2 C3 121.33(16) . . ?
C4 C3 C2 119.76(17) . . ?
C3 C4 C10 121.22(17) . . ?
C6 C5 C10 120.85(18) . . ?
C5 C6 C7 120.21(17) . . ?
C8 C7 C6 120.30(18) . . ?
C7 C8 C9 121.30(18) . . ?
C8 C9 C10 118.17(16) . . ?
C8 C9 C1 122.55(16) . . ?
C10 C9 C1 119.28(16) . . ?
C4 C10 C5 121.78(17) . . ?
C4 C10 C9 119.05(16) . . ?
C5 C10 C9 119.16(17) . . ?
C12 C11 C19 118.48(17) . . ?
C12 C11 C1 121.32(17) . . ?
C19 C11 C1 120.18(17) . . ?
O12 C12 C11 122.82(17) . . ?
O12 C12 C13 115.23(17) . . ?
C11 C12 C13 121.95(18) . . ?
C14 C13 C12 119.93(19) . . ?
C13 C14 C20 121.00(19) . . ?
C16 C15 C20 121.04(19) . . ?
C15 C16 C17 120.14(19) . . ?
C18 C17 C16 120.4(2) . . ?
C17 C18 C19 121.33(19) . . ?
C18 C19 C20 118.22(17) . . ?
C18 C19 C11 122.05(17) . . ?
C20 C19 C11 119.69(17) . . ?
C14 C20 C15 122.26(19) . . ?
C14 C20 C19 118.86(17) . . ?
C15 C20 C19 118.84(18) . . ?
O21 C21 C26 121.47(17) . . ?
O21 C21 C22 120.91(17) . . ?
C26 C21 C22 117.62(15) . . ?
C23 C22 C21 121.32(18) . . ?
C22 C23 C24 120.48(18) . . ?
O24 C24 C23 120.89(18) . . ?
O24 C24 C25 120.48(18) . . ?
C23 C24 C25 118.63(16) . . ?
C26 C25 C24 120.76(18) . . ?
C25 C26 C21 121.17(18) . . ?
O31 C31 C36 123.43(19) . . ?
O31 C31 C32 116.20(19) . . ?
C36 C31 C32 120.37(19) . . ?
C36 C32 C31 119.28(19) 3_545 . ?
C31 C36 C32 120.34(19) . 3_545 ?
C46 C41 C42 117.43(19) . . ?
C46 C41 C47 120.74(17) . . ?
C42 C41 C47 121.83(18) . . ?
C43 C42 C41 121.2(2) . . ?
C44 C43 C42 120.22(19) . . ?
C45 C44 C43 119.4(2) . . ?
C44 C45 C46 120.5(2) . . ?
C45 C46 C41 121.22(18) . . ?
C48 C47 C52 118.19(19) . . ?
C48 C47 C41 121.32(17) . . ?
C52 C47 C41 120.49(18) . . ?
C49 C48 C47 121.11(19) . . ?
C48 C49 C50 120.1(2) . . ?
C51 C50 C49 119.3(2) . . ?
C50 C51 C52 121.0(2) . . ?
C51 C52 C47 120.3(2) . . ?
C66 C61 C62 118.38(19) . . ?
C66 C61 C67 121.79(18) . . ?
C62 C61 C67 119.83(18) . . ?
C63 C62 C61 120.7(2) . . ?
C64 C63 C62 120.1(2) . . ?
C65 C64 C63 119.7(2) . . ?
C64 C65 C66 120.7(2) . . ?
C65 C66 C61 120.4(2) . . ?
C72 C67 C68 118.52(18) . . ?
C72 C67 C61 121.54(17) . . ?
C68 C67 C61 119.88(18) . . ?
C69 C68 C67 120.58(19) . . ?
C70 C69 C68 120.09(19) . . ?
C69 C70 C71 120.07(19) . . ?
C70 C71 C72 119.8(2) . . ?
C71 C72 C67 120.95(19) . . ?

loop_
_geom_bond_atom_site_label_1
_geom_bond_atom_site_label_2
_geom_bond_distance
_geom_bond_site_symmetry_2
_geom_bond_publ_flag
C1 C2 1.377(3) . ?
C1 C9 1.428(2) . ?
C1 C11 1.497(3) . ?
C2 O2 1.364(2) . ?
C2 C3 1.419(3) . ?
C3 C4 1.364(3) . ?
C4 C10 1.413(3) . ?
C5 C6 1.366(3) . ?
C5 C10 1.421(2) . ?
C6 C7 1.411(3) . ?
C7 C8 1.369(3) . ?
C8 C9 1.418(3) . ?
C9 C10 1.428(3) . ?
C11 C12 1.375(3) . ?
C11 C19 1.429(2) . ?
C12 O12 1.373(2) . ?
C12 C13 1.409(3) . ?
C13 C14 1.360(3) . ?
C14 C20 1.413(3) . ?
C15 C16 1.365(3) . ?
C15 C20 1.420(3) . ?
C16 C17 1.401(3) . ?
C17 C18 1.370(3) . ?
C18 C19 1.413(3) . ?
C19 C20 1.426(3) . ?
C21 O21 1.230(2) . ?
C21 C26 1.471(3) . ?
C21 C22 1.474(3) . ?
C22 C23 1.329(2) . ?
C23 C24 1.466(3) . ?
C24 O24 1.238(2) . ?
C24 C25 1.466(3) . ?
C25 C26 1.327(3) . ?
C31 O31 1.374(3) . ?
C31 C36 1.382(3) . ?
C31 C32 1.392(3) . ?
C32 C36 1.387(3) 3_545 ?
C36 C32 1.387(3) 3_545 ?
C41 C46 1.394(3) . ?
C41 C42 1.404(2) . ?
C41 C47 1.489(3) . ?
C42 C43 1.385(3) . ?
C43 C44 1.382(3) . ?
C44 C45 1.382(3) . ?
C45 C46 1.382(3) . ?
C47 C48 1.390(3) . ?
C47 C52 1.399(3) . ?
C48 C49 1.385(3) . ?
C49 C50 1.385(3) . ?
C50 C51 1.378(3) . ?
C51 C52 1.382(3) . ?
C61 C66 1.392(3) . ?
C61 C62 1.396(3) . ?
C61 C67 1.490(3) . ?
C62 C63 1.388(3) . ?
C63 C64 1.380(3) . ?
C64 C65 1.376(3) . ?
C65 C66 1.387(3) . ?
C67 C72 1.390(3) . ?
C67 C68 1.399(3) . ?
C68 C69 1.385(3) . ?
C69 C70 1.383(3) . ?
C70 C71 1.386(3) . ?
C71 C72 1.386(3) . ?
